data_1507520
loop_
_publ_author_name
'Harmata, Michael'
'Rashatasakhon, Paitoon'

_publ_section_title
;
 A 4 + 3 Cycloaddition Approach to the Synthesis of Spatol. A Formal Total
 Synthesis of Racemic Spatol
;
_journal_issue 16
_journal_name_full 'Organic Letters'
_journal_page_first 2533
_journal_paper_doi 10.1021/ol016200c
_journal_volume 3
_journal_year 2001
_chemical_formula_sum 'C13 H12 O3'
_chemical_formula_weight 216.23
_chemical_name_systematic
; 
 ? 
;
_space_group_IT_number 61
_symmetry_cell_setting orthorhombic
_symmetry_space_group_name_Hall '-P 2ac 2ab'
_symmetry_space_group_name_H-M 'P b c a'
_atom_sites_solution_hydrogens geom
_atom_sites_solution_primary direct
_atom_sites_solution_secondary difmap
_audit_creation_method SHELXL-97
_cell_angle_alpha 90.00
_cell_angle_beta 90.00
_cell_angle_gamma 90.00
_cell_formula_units_Z 8
_cell_length_a 8.1348(4)
_cell_length_b 12.0317(5)
_cell_length_c 20.4322(9)
_cell_measurement_reflns_used 5800
_cell_measurement_temperature 173(2)
_cell_measurement_theta_max 27.1
_cell_measurement_theta_min 3.2
_cell_volume 1999.81(16)
_computing_cell_refinement 'SMART (Bruker, 1998)'
_computing_data_collection 'SMART (Bruker, 1998)'
_computing_data_reduction 'SAINT (Bruker, 1998)'
_computing_molecular_graphics 'ORTEP-III (Burnett & Johnson, 1996)'
_computing_publication_material 'CIFTAB (Sheldrick, 1997)'
_computing_structure_refinement 'SHELXL-97 (Sheldrick, 1997)'
_computing_structure_solution 'SHELXS-97 (Sheldrick, 1997)'
_diffrn_ambient_temperature 173(2)
_diffrn_measured_fraction_theta_full 1.000
_diffrn_measured_fraction_theta_max 1.000
_diffrn_measurement_device_type 'Bruker SMART CCD area detector'
_diffrn_measurement_method 'omega scans'
_diffrn_radiation_monochromator graphite
_diffrn_radiation_source 'fine-focus sealed tube'
_diffrn_radiation_type MoK\a
_diffrn_radiation_wavelength 0.71073
_diffrn_reflns_av_R_equivalents 0.0274
_diffrn_reflns_av_sigmaI/netI 0.0163
_diffrn_reflns_limit_h_max 6
_diffrn_reflns_limit_h_min -10
_diffrn_reflns_limit_k_max 15
_diffrn_reflns_limit_k_min -14
_diffrn_reflns_limit_l_max 26
_diffrn_reflns_limit_l_min -26
_diffrn_reflns_number 11475
_diffrn_reflns_theta_full 27.11
_diffrn_reflns_theta_max 27.11
_diffrn_reflns_theta_min 1.99
_diffrn_standards_decay_% 0.0
_exptl_absorpt_coefficient_mu 0.102
_exptl_absorpt_correction_T_max 1.00
_exptl_absorpt_correction_T_min 0.80
_exptl_absorpt_correction_type multi-scan
_exptl_absorpt_process_details
;
 Data were corrected for decay and absorption using the program SADABS 
 based on the method of R.H. Blessing (Acta Cryst. A51, 33-38, 1995).
;
_exptl_crystal_colour colorless
_exptl_crystal_density_diffrn 1.436
_exptl_crystal_density_method 'not measured'
_exptl_crystal_description plate
_exptl_crystal_F_000 912
_exptl_crystal_size_max 0.50
_exptl_crystal_size_mid 0.40
_exptl_crystal_size_min 0.40
_refine_diff_density_max 0.320
_refine_diff_density_min -0.185
_refine_diff_density_rms 0.045
_refine_ls_extinction_method none
_refine_ls_goodness_of_fit_ref 1.052
_refine_ls_hydrogen_treatment mixed
_refine_ls_matrix_type full
_refine_ls_number_parameters 145
_refine_ls_number_reflns 2213
_refine_ls_number_restraints 0
_refine_ls_restrained_S_all 1.052
_refine_ls_R_factor_all 0.0472
_refine_ls_R_factor_gt 0.0398
_refine_ls_shift/su_max 0.000
_refine_ls_shift/su_mean 0.000
_refine_ls_structure_factor_coef Fsqd
_refine_ls_weighting_details 'calc w=1/[\s^2^(Fo^2^)+(0.0619P)^2^+0.6060P] where P=(Fo^2^+2Fc^2^)/3'
_refine_ls_weighting_scheme calc
_refine_ls_wR_factor_gt 0.1058
_refine_ls_wR_factor_ref 0.1118
_reflns_number_gt 1851
_reflns_number_total 2213
_reflns_threshold_expression >2sigma(I)
_cod_data_source_file ol016200c_s1.cif
_cod_data_source_block PR-XI-25-A1
_cod_original_sg_symbol_H-M Pbca
_cod_database_code 1507520

loop_
_symmetry_equiv_pos_as_xyz
'x, y, z'
'-x+1/2, -y, z+1/2'
'x+1/2, -y+1/2, -z'
'-x, y+1/2, -z+1/2'
'-x, -y, -z'
'x-1/2, y, -z-1/2'
'-x-1/2, y-1/2, z'
'x, -y-1/2, z-1/2'

loop_
_atom_site_label
_atom_site_type_symbol
_atom_site_fract_x
_atom_site_fract_y
_atom_site_fract_z
_atom_site_U_iso_or_equiv
_atom_site_adp_type
_atom_site_occupancy
_atom_site_symmetry_multiplicity
_atom_site_calc_flag
_atom_site_refinement_flags
O1 O 0.16660(13) 0.13360(8) 0.24996(5) 0.0315(3) Uani 1 1 d .
O2 O 0.03801(14) 0.29776(8) 0.24203(5) 0.0352(3) Uani 1 1 d .
O3 O 0.06686(17) 0.34685(10) -0.01732(6) 0.0536(4) Uani 1 1 d .
C1 C 0.06343(16) 0.20697(10) 0.21988(6) 0.0255(3) Uani 1 1 d .
C2 C 0.00401(15) 0.15352(10) 0.15776(6) 0.0210(3) Uani 1 1 d .
C3 C 0.00933(16) 0.02875(10) 0.17308(6) 0.0236(3) Uani 1 1 d .
H3 H -0.0885 -0.0021 0.1965 0.028 Uiso 1 1 calc R
C4 C 0.17060(17) 0.03014(11) 0.21175(7) 0.0286(3) Uani 1 1 d .
H4 H 0.1810 -0.0366 0.2406 0.034 Uiso 1 1 calc R
C5 C 0.30389(17) 0.03134(12) 0.15803(7) 0.0328(3) Uani 1 1 d .
H5A H 0.3659 -0.0394 0.1573 0.039 Uiso 1 1 calc R
H5B H 0.3817 0.0936 0.1646 0.039 Uiso 1 1 calc R
C6 C 0.20348(16) 0.04677(11) 0.09430(7) 0.0282(3) Uani 1 1 d .
H6 H 0.2639 0.0298 0.0529 0.034 Uiso 1 1 calc R
C7 C 0.12908(16) 0.16333(10) 0.09846(6) 0.0238(3) Uani 1 1 d .
H7 H 0.2122 0.2239 0.1037 0.029 Uiso 1 1 calc R
C8 C 0.05481(17) -0.02826(11) 0.10865(7) 0.0283(3) Uani 1 1 d .
H8A H -0.0325 -0.0217 0.0751 0.034 Uiso 1 1 calc R
H8B H 0.0859 -0.1072 0.1146 0.034 Uiso 1 1 calc R
C9 C -0.13565(16) 0.19816(10) 0.11403(6) 0.0232(3) Uani 1 1 d .
H9 H -0.2330 0.1478 0.1107 0.028 Uiso 1 1 calc R
C10 C -0.17780(17) 0.31870(11) 0.12096(6) 0.0274(3) Uani 1 1 d .
H10 H -0.2440 0.3473 0.1554 0.033 Uiso 1 1 calc R
C11 C -0.11303(18) 0.38199(11) 0.07390(7) 0.0306(3) Uani 1 1 d .
H11 H -0.1293 0.4599 0.0698 0.037 Uiso 1 1 calc R
C12 C -0.01285(18) 0.31412(12) 0.02921(7) 0.0317(3) Uani 1 1 d .
C13 C -0.02003(16) 0.19531(11) 0.05369(6) 0.0255(3) Uani 1 1 d .
H13 H -0.0493 0.1388 0.0198 0.031 Uiso 1 1 calc R

loop_
_atom_site_aniso_label
_atom_site_aniso_U_11
_atom_site_aniso_U_22
_atom_site_aniso_U_33
_atom_site_aniso_U_23
_atom_site_aniso_U_13
_atom_site_aniso_U_12
O1 0.0368(6) 0.0296(5) 0.0282(5) 0.0003(4) -0.0112(4) 0.0005(4)
O2 0.0478(6) 0.0274(5) 0.0304(5) -0.0074(4) -0.0063(5) 0.0004(4)
O3 0.0628(8) 0.0497(7) 0.0484(7) 0.0239(6) 0.0260(6) 0.0177(6)
C1 0.0285(6) 0.0246(6) 0.0234(6) 0.0015(5) -0.0025(5) -0.0027(5)
C2 0.0218(6) 0.0208(6) 0.0203(6) -0.0003(4) 0.0005(5) -0.0005(4)
C3 0.0256(6) 0.0205(6) 0.0248(6) 0.0002(5) 0.0013(5) -0.0012(5)
C4 0.0326(7) 0.0228(6) 0.0305(7) 0.0031(5) -0.0047(6) 0.0011(5)
C5 0.0262(7) 0.0304(7) 0.0419(8) 0.0056(6) -0.0007(6) 0.0054(5)
C6 0.0269(7) 0.0274(7) 0.0301(7) 0.0011(5) 0.0066(5) 0.0044(5)
C7 0.0228(6) 0.0243(6) 0.0243(6) 0.0024(5) 0.0023(5) 0.0004(5)
C8 0.0334(7) 0.0220(6) 0.0294(7) -0.0027(5) 0.0018(6) 0.0009(5)
C9 0.0223(6) 0.0270(6) 0.0203(6) -0.0007(5) -0.0017(5) 0.0000(5)
C10 0.0260(6) 0.0316(7) 0.0246(6) -0.0025(5) -0.0019(5) 0.0069(5)
C11 0.0328(7) 0.0269(7) 0.0322(7) 0.0028(5) -0.0041(6) 0.0063(6)
C12 0.0326(7) 0.0353(8) 0.0272(7) 0.0073(6) 0.0007(6) 0.0068(6)
C13 0.0293(7) 0.0276(7) 0.0197(6) -0.0007(5) 0.0006(5) 0.0032(5)

loop_
_atom_type_symbol
_atom_type_description
_atom_type_scat_dispersion_real
_atom_type_scat_dispersion_imag
_atom_type_scat_source
C C 0.0033 0.0016 'International Tables Vol C Tables 4.2.6.8 and 6.1.1.4'
H H 0.0000 0.0000 'International Tables Vol C Tables 4.2.6.8 and 6.1.1.4'
O O 0.0106 0.0060 'International Tables Vol C Tables 4.2.6.8 and 6.1.1.4'

loop_
_geom_angle_atom_site_label_1
_geom_angle_atom_site_label_2
_geom_angle_atom_site_label_3
_geom_angle
C1 O1 C4 108.81(9)
O2 C1 O1 121.67(12)
O2 C1 C2 130.72(12)
O1 C1 C2 107.55(10)
C1 C2 C3 103.73(10)
C1 C2 C9 125.27(11)
C3 C2 C9 118.67(10)
C1 C2 C7 114.02(10)
C3 C2 C7 102.15(9)
C9 C2 C7 90.23(9)
C8 C3 C4 103.99(11)
C8 C3 C2 105.67(10)
C4 C3 C2 96.82(10)
O1 C4 C3 105.33(10)
O1 C4 C5 112.68(11)
C3 C4 C5 103.59(11)
C4 C5 C6 103.22(11)
C7 C6 C8 102.50(10)
C7 C6 C5 105.78(11)
C8 C6 C5 100.62(10)
C6 C7 C13 119.92(11)
C6 C7 C2 103.17(9)
C13 C7 C2 88.15(9)
C3 C8 C6 95.23(10)
C10 C9 C2 116.84(10)
C10 C9 C13 103.62(10)
C2 C9 C13 90.35(9)
C11 C10 C9 113.21(12)
C10 C11 C12 110.43(12)
O3 C12 C11 126.92(14)
O3 C12 C13 125.72(13)
C11 C12 C13 107.30(11)
C12 C13 C9 105.35(10)
C12 C13 C7 113.22(11)
C9 C13 C7 90.62(9)

loop_
_geom_bond_atom_site_label_1
_geom_bond_atom_site_label_2
_geom_bond_distance
O1 C1 1.3643(16)
O1 C4 1.4696(16)
O2 C1 1.2004(16)
O3 C12 1.2163(18)
C1 C2 1.5027(17)
C2 C3 1.5341(17)
C2 C9 1.5419(17)
C2 C7 1.5866(17)
C3 C8 1.5298(18)
C3 C4 1.5316(18)
C4 C5 1.543(2)
C5 C6 1.5482(19)
C6 C7 1.5299(17)
C6 C8 1.5373(19)
C7 C13 1.5671(18)
C9 C10 1.4969(18)
C9 C13 1.5511(17)
C10 C11 1.335(2)
C11 C12 1.471(2)
C12 C13 1.5156(18)

loop_
_geom_torsion_atom_site_label_1
_geom_torsion_atom_site_label_2
_geom_torsion_atom_site_label_3
_geom_torsion_atom_site_label_4
_geom_torsion
C4 O1 C1 O2 179.32(13)
C4 O1 C1 C2 -3.22(14)
O2 C1 C2 C3 -154.35(15)
O1 C1 C2 C3 28.50(13)
O2 C1 C2 C9 -13.3(2)
O1 C1 C2 C9 169.56(11)
O2 C1 C2 C7 95.40(17)
O1 C1 C2 C7 -81.75(12)
C1 C2 C3 C8 -146.15(11)
C9 C2 C3 C8 69.65(14)
C7 C2 C3 C8 -27.39(12)
C1 C2 C3 C4 -39.51(12)
C9 C2 C3 C4 176.29(11)
C7 C2 C3 C4 79.25(11)
C1 O1 C4 C3 -23.46(14)
C1 O1 C4 C5 88.79(13)
C8 C3 C4 O1 146.27(10)
C2 C3 C4 O1 38.21(12)
C8 C3 C4 C5 27.75(12)
C2 C3 C4 C5 -80.31(11)
O1 C4 C5 C6 -105.85(12)
C3 C4 C5 C6 7.46(12)
C4 C5 C6 C7 66.66(12)
C4 C5 C6 C8 -39.71(12)
C8 C6 C7 C13 -56.95(14)
C5 C6 C7 C13 -161.95(11)
C8 C6 C7 C2 38.58(12)
C5 C6 C7 C2 -66.42(12)
C1 C2 C7 C6 104.26(12)
C3 C2 C7 C6 -6.94(12)
C9 C2 C7 C6 -126.40(10)
C1 C2 C7 C13 -135.40(11)
C3 C2 C7 C13 113.39(10)
C9 C2 C7 C13 -6.06(9)
C4 C3 C8 C6 -51.32(11)
C2 C3 C8 C6 50.03(12)
C7 C6 C8 C3 -53.80(12)
C5 C6 C8 C3 55.16(11)
C1 C2 C9 C10 20.72(18)
C3 C2 C9 C10 156.62(11)
C7 C2 C9 C10 -99.36(12)
C1 C2 C9 C13 126.21(12)
C3 C2 C9 C13 -97.89(12)
C7 C2 C9 C13 6.12(9)
C2 C9 C10 C11 100.35(14)
C13 C9 C10 C11 2.90(15)
C9 C10 C11 C12 -1.80(17)
C10 C11 C12 O3 -177.44(16)
C10 C11 C12 C13 -0.14(16)
O3 C12 C13 C9 179.21(15)
C11 C12 C13 C9 1.88(14)
O3 C12 C13 C7 81.74(18)
C11 C12 C13 C7 -95.59(13)
C10 C9 C13 C12 -2.74(13)
C2 C9 C13 C12 -120.52(11)
C10 C9 C13 C7 111.58(10)
C2 C9 C13 C7 -6.20(9)
C6 C7 C13 C12 -142.80(12)
C2 C7 C13 C12 113.05(11)
C6 C7 C13 C9 110.17(12)
C2 C7 C13 C9 6.03(9)
